data_2208901
loop_
_publ_author_name
'Xiu-Wen Li'
'Zhang-Lan Qin '
'Ting Wan '

_publ_section_title
;
 4-Benzoylhydrazono-1,4-dihydroquinazoline monohydrate
;
_journal_coeditor_code HG2023
_journal_issue 5
_journal_name_full 'Acta Crystallographica Section E'
_journal_page_first o1789
_journal_page_last o1790
_journal_paper_doi 10.1107/S1600536806011949
_journal_volume 62
_journal_year 2006
_chemical_formula_iupac 'C15 H12 N4 O, H2 O'
_chemical_formula_moiety 'C15 H12 N4 O, H2 O'
_chemical_formula_sum 'C15 H14 N4 O2'
_chemical_formula_weight 282.30
_chemical_melting_point 519
_chemical_name_systematic
;
4-Benzoylhydrazono-1,4-dihydroquinazoline monohydrate
;
_space_group_IT_number 15
_symmetry_cell_setting monoclinic
_symmetry_space_group_name_Hall '-C 2yc'
_symmetry_space_group_name_H-M 'C 1 2/c 1'
_atom_sites_solution_hydrogens geom
_atom_sites_solution_primary direct
_atom_sites_solution_secondary difmap
_audit_creation_method SHELXL-97
_cell_angle_alpha 90.00
_cell_angle_beta 92.0220(10)
_cell_angle_gamma 90.00
_cell_formula_units_Z 8
_cell_length_a 16.9865(14)
_cell_length_b 7.2085(6)
_cell_length_c 22.1444(18)
_cell_measurement_reflns_used 7181
_cell_measurement_temperature 292(2)
_cell_measurement_theta_max 27.50
_cell_measurement_theta_min 1.84
_cell_volume 2709.8(4)
_computing_cell_refinement SMART
_computing_data_collection 'SMART (Bruker, 2001)'
_computing_data_reduction 'SAINT-Plus (Bruker, 2001)'
_computing_molecular_graphics 'PLATON (Spek, 2003)'
_computing_publication_material PLATON
_computing_structure_refinement 'SHELXL97 (Sheldrick, 1997)'
_computing_structure_solution 'SHELXS97 (Sheldrick, 1997)'
_diffrn_ambient_temperature 292(2)
_diffrn_measured_fraction_theta_full 0.993
_diffrn_measured_fraction_theta_max 0.993
_diffrn_measurement_device_type 'Bruker SMART APEX CCD area-detector'
_diffrn_measurement_method '0.3\% wide \w exposures'
_diffrn_radiation_monochromator graphite
_diffrn_radiation_source 'fine focus sealed Siemens Mo tube'
_diffrn_radiation_type 'Mo K\a'
_diffrn_radiation_wavelength 0.71073
_diffrn_reflns_av_R_equivalents 0.0643
_diffrn_reflns_av_sigmaI/netI 0.0335
_diffrn_reflns_limit_h_max 21
_diffrn_reflns_limit_h_min -22
_diffrn_reflns_limit_k_max 9
_diffrn_reflns_limit_k_min -9
_diffrn_reflns_limit_l_max 28
_diffrn_reflns_limit_l_min -28
_diffrn_reflns_number 15045
_diffrn_reflns_theta_full 27.50
_diffrn_reflns_theta_max 27.50
_diffrn_reflns_theta_min 1.84
_diffrn_standards_number 0
_exptl_absorpt_coefficient_mu 0.096
_exptl_absorpt_correction_T_max 0.9811
_exptl_absorpt_correction_T_min 0.9718
_exptl_absorpt_correction_type multi-scan
_exptl_absorpt_process_details '(SADABS; Sheldrick, 2003)'
_exptl_crystal_colour yellow
_exptl_crystal_density_diffrn 1.384
_exptl_crystal_density_method 'not measured'
_exptl_crystal_description block
_exptl_crystal_F_000 1184
_exptl_crystal_size_max 0.20
_exptl_crystal_size_mid 0.20
_exptl_crystal_size_min 0.10
_refine_diff_density_max 0.312
_refine_diff_density_min -0.318
_refine_ls_extinction_method none
_refine_ls_goodness_of_fit_ref 1.054
_refine_ls_hydrogen_treatment mixed
_refine_ls_matrix_type full
_refine_ls_number_parameters 202
_refine_ls_number_reflns 3091
_refine_ls_number_restraints 4
_refine_ls_restrained_S_all 1.054
_refine_ls_R_factor_all 0.0569
_refine_ls_R_factor_gt 0.0514
_refine_ls_shift/su_max 0.000
_refine_ls_shift/su_mean 0.000
_refine_ls_structure_factor_coef Fsqd
_refine_ls_weighting_details 'calc w=1/[\s^2^(Fo^2^)+(0.0936P)^2^+0.5569P] where P=(Fo^2^+2Fc^2^)/3'
_refine_ls_weighting_scheme calc
_refine_ls_wR_factor_gt 0.1448
_refine_ls_wR_factor_ref 0.1495
_reflns_number_gt 2643
_reflns_number_total 3091
_reflns_threshold_expression I>2\s(I)
_cod_data_source_file hg2023.cif
_cod_data_source_block I
_cod_depositor_comments
;
The following automatic conversions were performed:
'_symmetry_cell_setting' value 'Monoclinic' changed to 'monoclinic'
according to '/home/saulius/struct/CIF-dictionaries/cif_core.dic'
dictionary named 'cif_core.dic' version 2.4.1 from 2010-06-29.

Automatic conversion script
Id: cif_fix_enum 1527 2010-12-29 10:47:43Z saulius 

The following automatic conversions were performed:

'_symmetry_cell_setting' value 'Monoclinic' changed to 'monoclinic'
according to /home/saulius/struct/CIF-dictionaries/cif_core.dic
dictionary named 'cif_core.dic' version 2.4.1 from 2010-06-29.

Automatic conversion script
Id: cif_fix_values 1715 2011-07-08 13:25:40Z adriana 
;
_cod_original_sg_symbol_H-M 'C 2/c'
_cod_database_code 2208901
_cod_database_fobs_code 2208901

loop_
_symmetry_equiv_pos_as_xyz
'x, y, z'
'-x, y, -z+1/2'
'x+1/2, y+1/2, z'
'-x+1/2, y+1/2, -z+1/2'
'-x, -y, -z'
'x, -y, z-1/2'
'-x+1/2, -y+1/2, -z'
'x+1/2, -y+1/2, z-1/2'

loop_
_atom_site_type_symbol
_atom_site_label
_atom_site_fract_x
_atom_site_fract_y
_atom_site_fract_z
_atom_site_U_iso_or_equiv
_atom_site_adp_type
_atom_site_calc_flag
_atom_site_refinement_flags
_atom_site_occupancy
C C1 -0.01271(8) 0.76695(16) 0.54526(5) 0.0402(3) Uani d . 1
C C2 0.04039(9) 0.7314(2) 0.59353(6) 0.0507(3) Uani d . 1
H H2 0.0902 0.6849 0.5861 0.061 Uiso calc R 1
C C3 0.01926(11) 0.7648(2) 0.65209(6) 0.0607(4) Uani d . 1
H H3 0.0549 0.7412 0.6840 0.073 Uiso calc R 1
C C4 -0.05509(11) 0.8338(2) 0.66345(6) 0.0605(4) Uani d . 1
H H4 -0.0690 0.8550 0.7031 0.073 Uiso calc R 1
C C5 -0.10820(9) 0.8710(2) 0.61699(6) 0.0537(4) Uani d . 1
H H5 -0.1578 0.9178 0.6249 0.064 Uiso calc R 1
C C6 -0.08689(8) 0.83750(17) 0.55756(5) 0.0426(3) Uani d . 1
C C7 -0.11905(8) 0.8363(2) 0.45326(6) 0.0484(3) Uani d . 1
H H7 -0.1563 0.8620 0.4226 0.058 Uiso calc R 1
C C8 0.00526(7) 0.73457(16) 0.48192(5) 0.0383(3) Uani d . 1
C C9 0.15188(7) 0.60618(18) 0.38440(6) 0.0425(3) Uani d . 1
C C10 0.15355(7) 0.59668(17) 0.31693(5) 0.0411(3) Uani d . 1
C C11 0.21050(10) 0.4885(2) 0.29155(7) 0.0653(4) Uani d . 1
H H11 0.2456 0.4218 0.3163 0.078 Uiso calc R 1
C C12 0.21590(12) 0.4785(3) 0.22961(7) 0.0740(5) Uani d . 1
H H12 0.2538 0.4026 0.2131 0.089 Uiso calc R 1
C C13 0.16653(10) 0.5782(2) 0.19231(6) 0.0583(4) Uani d . 1
H H13 0.1706 0.5700 0.1506 0.070 Uiso calc R 1
C C14 0.11058(8) 0.6913(3) 0.21669(6) 0.0593(4) Uani d . 1
H H14 0.0776 0.7624 0.1915 0.071 Uiso calc R 1
C C15 0.10353(8) 0.6992(2) 0.27877(6) 0.0519(3) Uani d . 1
H H15 0.0650 0.7737 0.2951 0.062 Uiso calc R 1
N N1 -0.13933(7) 0.87264(17) 0.50960(5) 0.0486(3) Uani d D 1
H H1 -0.1835(7) 0.925(2) 0.5166(7) 0.058 Uiso d D 1
N N2 -0.05223(7) 0.76851(16) 0.43716(5) 0.0457(3) Uani d . 1
N N3 0.07481(6) 0.67618(15) 0.46866(4) 0.0424(3) Uani d . 1
N N4 0.08316(6) 0.65468(16) 0.40703(4) 0.0431(3) Uani d D 1
H H4A 0.0415(7) 0.672(2) 0.3847(6) 0.052 Uiso d D 1
O O1 0.21111(6) 0.57352(18) 0.41654(5) 0.0630(3) Uani d . 1
O O2 0.27510(6) 0.93264(17) 0.45235(5) 0.0568(3) Uani d D 1
H H2A 0.3074(10) 0.918(3) 0.4807(7) 0.085 Uiso d D 1
H H2B 0.2599(13) 0.8263(17) 0.4433(10) 0.085 Uiso d D 1

loop_
_atom_site_aniso_label
_atom_site_aniso_U_11
_atom_site_aniso_U_22
_atom_site_aniso_U_33
_atom_site_aniso_U_12
_atom_site_aniso_U_13
_atom_site_aniso_U_23
C1 0.0480(7) 0.0376(6) 0.0352(6) -0.0010(5) 0.0035(5) -0.0019(4)
C2 0.0590(8) 0.0552(8) 0.0376(6) 0.0106(6) -0.0005(5) -0.0028(5)
C3 0.0817(11) 0.0643(9) 0.0356(7) 0.0165(7) -0.0048(7) -0.0025(6)
C4 0.0871(11) 0.0604(9) 0.0346(6) 0.0125(8) 0.0117(7) -0.0030(6)
C5 0.0626(8) 0.0541(8) 0.0453(7) 0.0078(6) 0.0140(6) -0.0028(6)
C6 0.0490(7) 0.0392(6) 0.0400(6) -0.0012(5) 0.0053(5) -0.0016(5)
C7 0.0453(7) 0.0565(8) 0.0432(7) 0.0002(6) -0.0036(5) -0.0027(5)
C8 0.0438(6) 0.0377(6) 0.0333(6) -0.0031(4) 0.0014(5) -0.0013(4)
C9 0.0414(6) 0.0469(6) 0.0391(6) -0.0003(5) 0.0002(5) -0.0030(5)
C10 0.0401(6) 0.0452(6) 0.0382(6) -0.0037(5) 0.0053(5) -0.0032(4)
C11 0.0774(10) 0.0648(9) 0.0549(8) 0.0297(8) 0.0184(7) 0.0097(7)
C12 0.0954(13) 0.0691(10) 0.0595(9) 0.0282(9) 0.0314(9) -0.0003(8)
C13 0.0698(9) 0.0666(9) 0.0394(7) -0.0149(7) 0.0139(6) -0.0098(6)
C14 0.0429(7) 0.0936(11) 0.0411(7) -0.0038(7) -0.0031(5) -0.0002(7)
C15 0.0356(6) 0.0777(9) 0.0424(7) 0.0049(6) 0.0016(5) -0.0046(6)
N1 0.0422(6) 0.0566(7) 0.0471(6) 0.0050(5) 0.0035(5) -0.0044(5)
N2 0.0466(6) 0.0555(6) 0.0350(5) 0.0005(5) -0.0002(4) -0.0020(4)
N3 0.0457(6) 0.0500(6) 0.0317(5) 0.0003(4) 0.0023(4) -0.0020(4)
N4 0.0417(6) 0.0559(6) 0.0316(5) 0.0012(5) 0.0018(4) -0.0021(4)
O1 0.0495(6) 0.0924(8) 0.0464(6) 0.0154(5) -0.0059(4) -0.0063(5)
O2 0.0471(6) 0.0758(7) 0.0470(5) 0.0051(5) -0.0043(4) 0.0063(5)

loop_
_atom_type_symbol
_atom_type_description
_atom_type_scat_dispersion_real
_atom_type_scat_dispersion_imag
_atom_type_scat_source
C C 0.0033 0.0016 'International Tables Vol C Tables 4.2.6.8 and 6.1.1.4'
H H 0.0000 0.0000 'International Tables Vol C Tables 4.2.6.8 and 6.1.1.4'
N N 0.0061 0.0033 'International Tables Vol C Tables 4.2.6.8 and 6.1.1.4'
O O 0.0106 0.0060 'International Tables Vol C Tables 4.2.6.8 and 6.1.1.4'

loop_
_geom_angle_atom_site_label_1
_geom_angle_atom_site_label_2
_geom_angle_atom_site_label_3
_geom_angle
C6 C1 C2 118.73(11)
C6 C1 C8 117.74(11)
C2 C1 C8 123.53(12)
C3 C2 C1 120.31(14)
C3 C2 H2 119.8
C1 C2 H2 119.8
C2 C3 C4 120.11(14)
C2 C3 H3 119.9
C4 C3 H3 119.9
C5 C4 C3 120.84(13)
C5 C4 H4 119.6
C3 C4 H4 119.6
C4 C5 C6 119.17(14)
C4 C5 H5 120.4
C6 C5 H5 120.4
N1 C6 C1 118.55(11)
N1 C6 C5 120.61(12)
C1 C6 C5 120.83(12)
N2 C7 N1 126.10(12)
N2 C7 H7 117.0
N1 C7 H7 117.0
N3 C8 N2 121.24(10)
N3 C8 C1 119.38(11)
N2 C8 C1 119.38(11)
O1 C9 N4 122.68(12)
O1 C9 C10 121.54(11)
N4 C9 C10 115.77(11)
C11 C10 C15 118.40(12)
C11 C10 C9 118.13(12)
C15 C10 C9 123.37(11)
C10 C11 C12 120.50(14)
C10 C11 H11 119.8
C12 C11 H11 119.8
C13 C12 C11 120.96(14)
C13 C12 H12 119.5
C11 C12 H12 119.5
C12 C13 C14 119.58(13)
C12 C13 H13 120.2
C14 C13 H13 120.2
C13 C14 C15 119.89(14)
C13 C14 H14 120.1
C15 C14 H14 120.1
C14 C15 C10 120.63(13)
C14 C15 H15 119.7
C10 C15 H15 119.7
C7 N1 C6 120.11(11)
C7 N1 H1 120.8(11)
C6 N1 H1 119.0(11)
C7 N2 C8 118.06(11)
C8 N3 N4 112.63(10)
C9 N4 N3 121.38(10)
C9 N4 H4A 122.5(11)
N3 N4 H4A 116.1(11)
H2A O2 H2B 105(2)

loop_
_geom_bond_atom_site_label_1
_geom_bond_atom_site_label_2
_geom_bond_distance
_geom_bond_publ_flag
C1 C6 1.3946(18) ?
C1 C2 1.3977(18) ?
C1 C8 1.4646(16) ?
C2 C3 1.3789(19) ?
C2 H2 0.9300 ?
C3 C4 1.388(2) ?
C3 H3 0.9300 ?
C4 C5 1.371(2) ?
C4 H4 0.9300 ?
C5 C6 1.3980(18) ?
C5 H5 0.9300 ?
C6 N1 1.3853(17) yes
C7 N2 1.2972(18) yes
C7 N1 1.3320(17) yes
C7 H7 0.9300 ?
C8 N3 1.2976(16) yes
C8 N2 1.3885(16) yes
C9 O1 1.2344(16) yes
C9 N4 1.3331(17) yes
C9 C10 1.4969(17) yes
C10 C11 1.3777(19) ?
C10 C15 1.3897(19) ?
C11 C12 1.380(2) ?
C11 H11 0.9300 ?
C12 C13 1.361(2) ?
C12 H12 0.9300 ?
C13 C14 1.377(2) ?
C13 H13 0.9300 ?
C14 C15 1.3851(19) ?
C14 H14 0.9300 ?
C15 H15 0.9300 ?
N1 H1 0.859(9) ?
N3 N4 1.3858(14) yes
N4 H4A 0.858(9) ?
O2 H2A 0.826(10) ?
O2 H2B 0.831(10) ?

loop_
_geom_hbond_atom_site_label_D
_geom_hbond_atom_site_label_H
_geom_hbond_atom_site_label_A
_geom_hbond_site_symmetry_A
_geom_hbond_distance_DH
_geom_hbond_distance_HA
_geom_hbond_distance_DA
_geom_hbond_angle_DHA
N4 H4A N2 . 0.858(9) 2.121(15) 2.5526(15) 110.6(13)
O2 H2B O1 . 0.831(10) 2.079(10) 2.9071(18) 174(2)
O2 H2A N3 7_566 0.826(10) 2.359(12) 3.1400(15) 158(2)
O2 H2A O1 7_566 0.826(10) 2.308(18) 2.9048(15) 129.5(19)
N1 H1 O2 5_576 0.859(9) 2.006(10) 2.8524(16) 168.4(15)
C12 H12 Cg1 6_545 0.93 2.78 3.522(2) 138

loop_
_geom_torsion_atom_site_label_1
_geom_torsion_atom_site_label_2
_geom_torsion_atom_site_label_3
_geom_torsion_atom_site_label_4
_geom_torsion
C6 C1 C2 C3 0.3(2)
C8 C1 C2 C3 -179.83(13)
C1 C2 C3 C4 0.2(2)
C2 C3 C4 C5 -0.5(3)
C3 C4 C5 C6 0.4(2)
C2 C1 C6 N1 179.98(12)
C8 C1 C6 N1 0.12(17)
C2 C1 C6 C5 -0.5(2)
C8 C1 C6 C5 179.69(11)
C4 C5 C6 N1 179.66(13)
C4 C5 C6 C1 0.1(2)
C6 C1 C8 N3 177.21(11)
C2 C1 C8 N3 -2.64(19)
C6 C1 C8 N2 -2.22(18)
C2 C1 C8 N2 177.93(12)
O1 C9 C10 C11 23.6(2)
N4 C9 C10 C11 -157.47(14)
O1 C9 C10 C15 -152.75(14)
N4 C9 C10 C15 26.23(18)
C15 C10 C11 C12 -1.9(2)
C9 C10 C11 C12 -178.39(15)
C10 C11 C12 C13 1.6(3)
C11 C12 C13 C14 0.3(3)
C12 C13 C14 C15 -1.7(2)
C13 C14 C15 C10 1.3(2)
C11 C10 C15 C14 0.5(2)
C9 C10 C15 C14 176.75(13)
N2 C7 N1 C6 -0.1(2)
C1 C6 N1 C7 1.09(19)
C5 C6 N1 C7 -178.48(13)
N1 C7 N2 C8 -2.0(2)
N3 C8 N2 C7 -176.30(12)
C1 C8 N2 C7 3.13(18)
N2 C8 N3 N4 0.29(17)
C1 C8 N3 N4 -179.13(10)
O1 C9 N4 N3 1.7(2)
C10 C9 N4 N3 -177.22(10)
C8 N3 N4 C9 176.05(11)

loop_
_cod_related_entry_id
_cod_related_entry_database
_cod_related_entry_code
1 ChemSpider 21128354
